data_4325881
loop_
_publ_author_name
'Daniel J. Hutchinson'
'Lyall R. Hanton'
'Stephen C. Moratti'

_publ_contact_author 'Hanton, Lyall R.'
_publ_contact_author_email lhanton@Chemistry.otago.ac.nz
_publ_section_title
;
 Metal Ion-Controlled Self-Assembly Using Pyrimidine Hydrazone Molecular
 Strands with Terminal Hydroxymethyl Groups: A Comparison of Pb(II) and
 Zn(II) Complexes
;
_journal_name_full 'Inorganic Chemistry'
_journal_page_first 7637
_journal_page_last 7649
_journal_paper_doi 10.1021/ic200670w
_journal_volume 50
_journal_year 2011
_chemical_formula_moiety 'C21 H24 Cl4 N8 O18 Pb2'
_chemical_formula_sum 'C21 H24 Cl4 N8 O18 Pb2'
_chemical_formula_weight 1232.68
_chemical_name_systematic
;
 ?
;
_space_group_IT_number 2
_symmetry_cell_setting triclinic
_symmetry_space_group_name_Hall '-P 1'
_symmetry_space_group_name_H-M 'P -1'
_atom_sites_solution_hydrogens geom
_atom_sites_solution_primary direct
_atom_sites_solution_secondary difmap
_audit_creation_method SHELXL-97
_cell_angle_alpha 75.586(8)
_cell_angle_beta 73.672(9)
_cell_angle_gamma 76.293(8)
_cell_formula_units_Z 2
_cell_length_a 9.8273(17)
_cell_length_b 12.010(2)
_cell_length_c 15.111(3)
_cell_measurement_reflns_used 5034
_cell_measurement_temperature 90(2)
_cell_measurement_theta_max 29.62
_cell_measurement_theta_min 2.32
_cell_volume 1630.7(5)
_computing_cell_refinement 'Bruker SMART'
_computing_data_collection 'Bruker SMART'
_computing_data_reduction 'Bruker SAINT'
_computing_molecular_graphics 'Bruker SHELXTL'
_computing_publication_material 'Bruker SHELXTL'
_computing_structure_refinement 'SHELXL-97 (Sheldrick, 1997)'
_computing_structure_solution 'SIR97 (Altomare et al., 1999)'
_diffrn_ambient_temperature 90(2)
_diffrn_measured_fraction_theta_full 0.993
_diffrn_measured_fraction_theta_max 0.993
_diffrn_measurement_device_type 'Bruker APEXII CCD area detector'
_diffrn_measurement_method 'phi and omega scans'
_diffrn_radiation_monochromator graphite
_diffrn_radiation_source 'fine-focus sealed tube'
_diffrn_radiation_type MoK\a
_diffrn_radiation_wavelength 0.71069
_diffrn_reflns_av_R_equivalents 0.0352
_diffrn_reflns_av_sigmaI/netI 0.0337
_diffrn_reflns_limit_h_max 11
_diffrn_reflns_limit_h_min -11
_diffrn_reflns_limit_k_max 14
_diffrn_reflns_limit_k_min -14
_diffrn_reflns_limit_l_max 18
_diffrn_reflns_limit_l_min -18
_diffrn_reflns_number 23504
_diffrn_reflns_theta_full 25.50
_diffrn_reflns_theta_max 25.50
_diffrn_reflns_theta_min 2.86
_diffrn_standards_number 0
_exptl_absorpt_coefficient_mu 10.733
_exptl_absorpt_correction_T_max 0.5812
_exptl_absorpt_correction_T_min 0.2662
_exptl_absorpt_correction_type multi-scan
_exptl_absorpt_process_details 'SADABS (Bruker, 2004)'
_exptl_crystal_colour 'light yellow'
_exptl_crystal_density_diffrn 2.510
_exptl_crystal_description block
_exptl_crystal_F_000 1164
_exptl_crystal_size_max 0.23
_exptl_crystal_size_mid 0.10
_exptl_crystal_size_min 0.05
_refine_diff_density_max 1.694
_refine_diff_density_min -1.272
_refine_diff_density_rms 0.157
_refine_ls_extinction_method none
_refine_ls_goodness_of_fit_ref 1.054
_refine_ls_hydrogen_treatment constr
_refine_ls_matrix_type full
_refine_ls_number_parameters 481
_refine_ls_number_reflns 6036
_refine_ls_number_restraints 0
_refine_ls_restrained_S_all 1.054
_refine_ls_R_factor_all 0.0343
_refine_ls_R_factor_gt 0.0266
_refine_ls_shift/su_max 0.004
_refine_ls_shift/su_mean 0.000
_refine_ls_structure_factor_coef Fsqd
_refine_ls_weighting_details 'calc w=1/[\s^2^(Fo^2^)+(0.0292P)^2^+5.8269P] where P=(Fo^2^+2Fc^2^)/3'
_refine_ls_weighting_scheme calc
_refine_ls_wR_factor_gt 0.0626
_refine_ls_wR_factor_ref 0.0654
_reflns_number_gt 5208
_reflns_number_total 6036
_reflns_threshold_expression >2sigma(I)
_cod_data_source_file ic200670w_si_002_2.cif
_cod_data_source_block djh227_Complex2
_cod_database_code 4325881

loop_
_symmetry_equiv_pos_as_xyz
'x, y, z'
'-x, -y, -z'

loop_
_atom_site_label
_atom_site_type_symbol
_atom_site_fract_x
_atom_site_fract_y
_atom_site_fract_z
_atom_site_U_iso_or_equiv
_atom_site_adp_type
_atom_site_occupancy
_atom_site_symmetry_multiplicity
_atom_site_calc_flag
_atom_site_refinement_flags
C1 C 0.9476(7) 0.5519(5) 1.2384(4) 0.0208(13) Uani 1 1 d .
H1A H 1.0479 0.5153 1.2210 0.025 Uiso 1 1 calc R
H1B H 0.9097 0.5204 1.3041 0.025 Uiso 1 1 calc R
C2 C 0.9369(6) 0.6822(5) 1.2246(4) 0.0191(13) Uani 1 1 d .
C3 C 0.9880(7) 0.7271(5) 1.2837(5) 0.0273(15) Uani 1 1 d .
H3 H 1.0277 0.6773 1.3315 0.033 Uiso 1 1 calc R
C4 C 0.9785(8) 0.8447(5) 1.2702(5) 0.0324(16) Uani 1 1 d .
H4 H 1.0127 0.8763 1.3082 0.039 Uiso 1 1 calc R
C5 C 0.9175(7) 0.9166(5) 1.1994(4) 0.0255(14) Uani 1 1 d .
H5 H 0.9093 0.9972 1.1899 0.031 Uiso 1 1 calc R
C6 C 0.8691(6) 0.8688(5) 1.1430(4) 0.0170(12) Uani 1 1 d .
C7 C 0.8029(6) 0.9443(5) 1.0691(4) 0.0165(12) Uani 1 1 d .
H7 H 0.7958 1.0249 1.0592 0.020 Uiso 1 1 calc R
C8 C 0.6985(7) 1.0974(5) 0.9288(4) 0.0222(13) Uani 1 1 d .
H8A H 0.6332 1.1347 0.9777 0.033 Uiso 1 1 calc R
H8B H 0.6731 1.1334 0.8700 0.033 Uiso 1 1 calc R
H8C H 0.7951 1.1055 0.9245 0.033 Uiso 1 1 calc R
C9 C 0.6342(6) 0.9230(5) 0.8984(4) 0.0128(11) Uani 1 1 d .
C10 C 0.5624(6) 0.9920(4) 0.8311(4) 0.0134(11) Uani 1 1 d .
H10 H 0.5427 1.0730 0.8232 0.016 Uiso 1 1 calc R
C11 C 0.5212(6) 0.9349(5) 0.7763(4) 0.0133(11) Uani 1 1 d .
C12 C 0.6077(6) 0.7580(5) 0.8603(4) 0.0181(12) Uani 1 1 d .
C13 C 0.6317(7) 0.6280(5) 0.8780(5) 0.0279(15) Uani 1 1 d .
H13A H 0.6053 0.6036 0.8301 0.042 Uiso 1 1 calc R
H13B H 0.5737 0.5994 0.9384 0.042 Uiso 1 1 calc R
H13C H 0.7316 0.5971 0.8767 0.042 Uiso 1 1 calc R
C14 C 0.4429(8) 1.1241(5) 0.6749(5) 0.0291(16) Uani 1 1 d .
H14A H 0.4769 1.1431 0.6078 0.044 Uiso 1 1 calc R
H14B H 0.5000 1.1515 0.7043 0.044 Uiso 1 1 calc R
H14C H 0.3439 1.1608 0.6927 0.044 Uiso 1 1 calc R
C15 C 0.3453(6) 0.9945(4) 0.5913(4) 0.0144(12) Uani 1 1 d .
H15 H 0.3332 1.0756 0.5773 0.017 Uiso 1 1 calc R
C16 C 0.2928(6) 0.9347(5) 0.5378(4) 0.0179(12) Uani 1 1 d .
C17 C 0.2211(7) 1.0003(5) 0.4699(5) 0.0279(15) Uani 1 1 d .
H17 H 0.2057 1.0815 0.4583 0.033 Uiso 1 1 calc R
C18 C 0.1725(8) 0.9419(5) 0.4194(5) 0.0390(19) Uani 1 1 d .
H18 H 0.1247 0.9837 0.3729 0.047 Uiso 1 1 calc R
C19 C 0.1959(8) 0.8218(5) 0.4390(5) 0.0341(17) Uani 1 1 d .
H19 H 0.1636 0.7813 0.4062 0.041 Uiso 1 1 calc R
C20 C 0.2686(6) 0.7613(5) 0.5087(4) 0.0178(12) Uani 1 1 d .
C21 C 0.2924(7) 0.6308(5) 0.5298(4) 0.0221(13) Uani 1 1 d .
H21A H 0.2013 0.6047 0.5432 0.027 Uiso 1 1 calc R
H21B H 0.3559 0.6009 0.4757 0.027 Uiso 1 1 calc R
N1 N 0.8788(5) 0.7508(4) 1.1557(3) 0.0156(10) Uani 1 1 d .
N2 N 0.7545(5) 0.9002(4) 1.0178(3) 0.0140(10) Uani 1 1 d .
N3 N 0.6894(5) 0.9731(4) 0.9504(3) 0.0140(10) Uani 1 1 d .
N4 N 0.6517(5) 0.8057(4) 0.9162(3) 0.0151(10) Uani 1 1 d .
N5 N 0.5445(5) 0.8173(4) 0.7899(3) 0.0193(11) Uani 1 1 d .
N6 N 0.4549(5) 0.9977(4) 0.7053(3) 0.0169(10) Uani 1 1 d .
N7 N 0.4079(5) 0.9372(4) 0.6573(3) 0.0140(10) Uani 1 1 d .
N8 N 0.3165(5) 0.8162(4) 0.5572(3) 0.0162(10) Uani 1 1 d .
O1 O 0.8685(5) 0.5262(3) 1.1822(3) 0.0280(10) Uani 1 1 d .
H1 H 0.9030 0.4609 1.1702 0.034 Uiso 1 1 calc R
O2 O 0.3546(6) 0.5882(4) 0.6079(3) 0.0402(13) Uani 1 1 d .
H2 H 0.3713 0.5165 0.6180 0.048 Uiso 1 1 calc R
O11 O 1.1113(6) 0.5766(4) 1.0044(5) 0.065(2) Uani 1 1 d .
O12 O 1.0904(5) 0.7779(3) 0.9704(3) 0.0302(11) Uani 1 1 d .
O13 O 1.2552(6) 0.6580(4) 1.0581(4) 0.0455(14) Uani 1 1 d .
O14 O 1.2962(6) 0.6591(8) 0.8996(4) 0.098(3) Uani 1 1 d .
O21 O 0.5716(4) 0.7238(3) 1.1496(3) 0.0221(9) Uani 1 1 d .
O22 O 0.5592(6) 0.6329(4) 1.3094(3) 0.0359(12) Uani 1 1 d .
O23 O 0.3505(5) 0.6924(4) 1.2510(4) 0.0440(14) Uani 1 1 d .
O24 O 0.5250(5) 0.5325(3) 1.2042(3) 0.0341(12) Uani 1 1 d .
O31 O 0.6404(5) 0.7553(3) 0.5593(3) 0.0277(10) Uani 1 1 d .
O32 O 0.7293(6) 0.6260(4) 0.4543(3) 0.0365(12) Uani 1 1 d .
O33 O 0.8878(5) 0.6822(5) 0.5182(4) 0.0424(13) Uani 1 1 d .
O34 O 0.7256(6) 0.5593(4) 0.6149(3) 0.0453(14) Uani 1 1 d .
O41 O 0.1515(4) 0.8069(4) 0.7517(3) 0.0281(10) Uani 1 1 d .
O42 O -0.0304(5) 0.6950(3) 0.8331(3) 0.0273(10) Uani 1 1 d .
O43 O -0.0008(5) 0.7709(4) 0.6709(3) 0.0398(12) Uani 1 1 d .
O44 O -0.0887(5) 0.8965(4) 0.7790(3) 0.0314(11) Uani 1 1 d .
Cl1 Cl 1.19191(15) 0.66993(12) 0.98234(10) 0.0198(3) Uani 1 1 d .
Cl2 Cl 0.49915(16) 0.64330(12) 1.22950(10) 0.0215(3) Uani 1 1 d .
Cl3 Cl 0.74931(16) 0.65310(12) 0.53613(10) 0.0216(3) Uani 1 1 d .
Cl4 Cl 0.00711(16) 0.79182(12) 0.75712(10) 0.0205(3) Uani 1 1 d .
Pb1 Pb 0.81653(2) 0.675773(17) 1.035648(15) 0.01718(7) Uani 1 1 d .
Pb2 Pb 0.42505(2) 0.712785(16) 0.695463(14) 0.01430(7) Uani 1 1 d .

loop_
_atom_site_aniso_label
_atom_site_aniso_U_11
_atom_site_aniso_U_22
_atom_site_aniso_U_33
_atom_site_aniso_U_23
_atom_site_aniso_U_13
_atom_site_aniso_U_12
C1 0.024(3) 0.020(3) 0.017(3) -0.001(2) -0.008(3) -0.001(3)
C2 0.016(3) 0.023(3) 0.017(3) -0.004(2) -0.003(3) -0.001(2)
C3 0.037(4) 0.022(3) 0.025(3) -0.004(3) -0.018(3) 0.001(3)
C4 0.050(5) 0.024(3) 0.037(4) -0.008(3) -0.030(4) -0.006(3)
C5 0.036(4) 0.019(3) 0.028(4) -0.006(3) -0.015(3) -0.006(3)
C6 0.018(3) 0.016(3) 0.017(3) -0.001(2) -0.004(2) -0.003(2)
C7 0.015(3) 0.014(3) 0.021(3) -0.004(2) -0.006(3) 0.000(2)
C8 0.027(4) 0.013(3) 0.030(3) -0.003(3) -0.016(3) -0.002(2)
C9 0.010(3) 0.015(3) 0.011(3) -0.003(2) 0.001(2) 0.001(2)
C10 0.013(3) 0.008(3) 0.020(3) -0.005(2) -0.007(2) 0.001(2)
C11 0.010(3) 0.014(3) 0.013(3) -0.001(2) -0.001(2) -0.002(2)
C12 0.020(3) 0.013(3) 0.024(3) -0.003(2) -0.008(3) -0.005(2)
C13 0.036(4) 0.016(3) 0.040(4) 0.002(3) -0.029(3) -0.005(3)
C14 0.059(5) 0.009(3) 0.028(4) 0.003(3) -0.027(3) -0.009(3)
C15 0.019(3) 0.008(3) 0.016(3) -0.002(2) -0.003(2) -0.003(2)
C16 0.023(3) 0.015(3) 0.019(3) -0.004(2) -0.011(3) -0.002(2)
C17 0.034(4) 0.016(3) 0.041(4) -0.002(3) -0.024(3) -0.005(3)
C18 0.066(5) 0.018(3) 0.050(5) 0.006(3) -0.050(4) -0.010(3)
C19 0.055(5) 0.022(3) 0.039(4) -0.003(3) -0.032(4) -0.010(3)
C20 0.024(3) 0.016(3) 0.015(3) -0.001(2) -0.006(3) -0.008(2)
C21 0.034(4) 0.014(3) 0.021(3) -0.002(2) -0.012(3) -0.004(3)
N1 0.013(2) 0.016(2) 0.015(2) 0.0007(19) -0.002(2) -0.0024(19)
N2 0.013(2) 0.013(2) 0.015(2) -0.0018(19) -0.004(2) 0.0006(18)
N3 0.018(3) 0.010(2) 0.016(2) -0.0031(19) -0.009(2) 0.0000(19)
N4 0.017(3) 0.010(2) 0.017(2) -0.0001(19) -0.006(2) -0.0012(19)
N5 0.023(3) 0.010(2) 0.027(3) -0.004(2) -0.010(2) 0.000(2)
N6 0.027(3) 0.011(2) 0.017(3) -0.0027(19) -0.010(2) -0.004(2)
N7 0.014(2) 0.012(2) 0.016(2) -0.0047(19) -0.003(2) -0.0013(18)
N8 0.020(3) 0.012(2) 0.018(3) -0.0044(19) -0.004(2) -0.0050(19)
O1 0.043(3) 0.014(2) 0.032(3) -0.0051(18) -0.022(2) 0.0018(19)
O2 0.075(4) 0.009(2) 0.053(3) 0.001(2) -0.048(3) -0.007(2)
O11 0.065(4) 0.019(3) 0.138(6) -0.006(3) -0.074(4) -0.006(3)
O12 0.048(3) 0.016(2) 0.022(2) -0.0025(18) -0.010(2) 0.004(2)
O13 0.080(4) 0.021(2) 0.051(3) -0.005(2) -0.046(3) -0.005(2)
O14 0.036(4) 0.169(8) 0.029(3) 0.012(4) 0.009(3) 0.045(4)
O21 0.021(2) 0.018(2) 0.023(2) 0.0057(17) -0.0052(19) -0.0053(17)
O22 0.071(4) 0.014(2) 0.030(3) -0.0024(19) -0.028(3) -0.003(2)
O23 0.024(3) 0.037(3) 0.047(3) 0.014(2) 0.004(2) 0.001(2)
O24 0.057(3) 0.012(2) 0.043(3) -0.0037(19) -0.029(3) -0.005(2)
O31 0.028(3) 0.017(2) 0.035(3) -0.0095(19) 0.002(2) -0.0023(18)
O32 0.059(3) 0.027(2) 0.029(3) -0.013(2) -0.009(2) -0.012(2)
O33 0.023(3) 0.056(3) 0.047(3) -0.017(3) -0.002(2) -0.006(2)
O34 0.069(4) 0.024(3) 0.033(3) 0.007(2) -0.012(3) -0.002(2)
O41 0.020(2) 0.038(3) 0.026(2) -0.009(2) -0.004(2) -0.002(2)
O42 0.030(3) 0.016(2) 0.027(2) 0.0017(18) -0.001(2) -0.0001(18)
O43 0.042(3) 0.053(3) 0.031(3) -0.010(2) -0.009(2) -0.019(3)
O44 0.023(2) 0.018(2) 0.041(3) 0.001(2) 0.002(2) 0.0028(18)
Cl1 0.0193(7) 0.0206(7) 0.0211(7) -0.0083(6) -0.0051(6) -0.0015(6)
Cl2 0.0279(8) 0.0130(7) 0.0231(8) -0.0016(6) -0.0084(6) -0.0022(6)
Cl3 0.0268(8) 0.0158(7) 0.0205(7) -0.0038(6) -0.0040(6) -0.0020(6)
Cl4 0.0204(8) 0.0178(7) 0.0200(7) -0.0007(6) -0.0044(6) -0.0006(6)
Pb1 0.02100(13) 0.01349(12) 0.01848(12) -0.00691(9) -0.00914(10) 0.00355(9)
Pb2 0.01908(13) 0.00934(11) 0.01540(12) -0.00172(8) -0.00614(9) -0.00252(8)

loop_
_atom_type_symbol
_atom_type_description
_atom_type_scat_dispersion_real
_atom_type_scat_dispersion_imag
_atom_type_scat_source
C C 0.0033 0.0016 'International Tables Vol C Tables 4.2.6.8 and 6.1.1.4'
H H 0.0000 0.0000 'International Tables Vol C Tables 4.2.6.8 and 6.1.1.4'
N N 0.0061 0.0033 'International Tables Vol C Tables 4.2.6.8 and 6.1.1.4'
O O 0.0106 0.0060 'International Tables Vol C Tables 4.2.6.8 and 6.1.1.4'
Cl Cl 0.1484 0.1585 'International Tables Vol C Tables 4.2.6.8 and 6.1.1.4'
Pb Pb -3.3944 10.1111 'International Tables Vol C Tables 4.2.6.8 and 6.1.1.4'

loop_
_geom_angle_atom_site_label_1
_geom_angle_atom_site_label_2
_geom_angle_atom_site_label_3
_geom_angle
O1 C1 C2 110.4(4)
O1 C1 H1A 109.6
C2 C1 H1A 109.6
O1 C1 H1B 109.6
C2 C1 H1B 109.6
H1A C1 H1B 108.1
N1 C2 C3 122.2(5)
N1 C2 C1 118.3(5)
C3 C2 C1 119.6(5)
C4 C3 C2 119.0(6)
C4 C3 H3 120.5
C2 C3 H3 120.5
C3 C4 C5 119.2(6)
C3 C4 H4 120.4
C5 C4 H4 120.4
C6 C5 C4 119.8(6)
C6 C5 H5 120.1
C4 C5 H5 120.1
N1 C6 C5 121.4(5)
N1 C6 C7 118.6(5)
C5 C6 C7 120.0(5)
N2 C7 C6 120.2(5)
N2 C7 H7 119.9
C6 C7 H7 119.9
N3 C8 H8A 109.5
N3 C8 H8B 109.5
H8A C8 H8B 109.5
N3 C8 H8C 109.5
H8A C8 H8C 109.5
H8B C8 H8C 109.5
N4 C9 N3 117.4(5)
N4 C9 C10 121.9(5)
N3 C9 C10 120.7(5)
C9 C10 C11 117.1(5)
C9 C10 H10 121.4
C11 C10 H10 121.4
N5 C11 N6 117.8(5)
N5 C11 C10 121.7(5)
N6 C11 C10 120.5(5)
N4 C12 N5 125.7(5)
N4 C12 C13 116.7(5)
N5 C12 C13 117.6(5)
C12 C13 H13A 109.5
C12 C13 H13B 109.5
H13A C13 H13B 109.5
C12 C13 H13C 109.5
H13A C13 H13C 109.5
H13B C13 H13C 109.5
N6 C14 H14A 109.5
N6 C14 H14B 109.5
H14A C14 H14B 109.5
N6 C14 H14C 109.5
H14A C14 H14C 109.5
H14B C14 H14C 109.5
N7 C15 C16 121.3(5)
N7 C15 H15 119.4
C16 C15 H15 119.4
N8 C16 C17 122.5(5)
N8 C16 C15 118.3(5)
C17 C16 C15 119.2(5)
C16 C17 C18 118.4(6)
C16 C17 H17 120.8
C18 C17 H17 120.8
C19 C18 C17 119.2(6)
C19 C18 H18 120.4
C17 C18 H18 120.4
C18 C19 C20 119.2(6)
C18 C19 H19 120.4
C20 C19 H19 120.4
N8 C20 C19 122.1(5)
N8 C20 C21 119.2(5)
C19 C20 C21 118.7(5)
O2 C21 C20 109.4(5)
O2 C21 H21A 109.8
C20 C21 H21A 109.8
O2 C21 H21B 109.8
C20 C21 H21B 109.8
H21A C21 H21B 108.2
C2 N1 C6 118.4(5)
C2 N1 Pb1 123.5(4)
C6 N1 Pb1 117.6(4)
C7 N2 N3 119.1(4)
C7 N2 Pb1 116.5(4)
N3 N2 Pb1 123.9(3)
N2 N3 C9 117.7(4)
N2 N3 C8 118.5(4)
C9 N3 C8 123.2(4)
C12 N4 C9 116.7(5)
C12 N4 Pb1 122.0(3)
C9 N4 Pb1 120.2(3)
C12 N5 C11 116.7(5)
C12 N5 Pb2 123.2(3)
C11 N5 Pb2 119.4(3)
N7 N6 C11 118.1(4)
N7 N6 C14 119.1(4)
C11 N6 C14 122.7(4)
C15 N7 N6 118.8(4)
C15 N7 Pb2 116.7(3)
N6 N7 Pb2 124.4(3)
C20 N8 C16 118.5(5)
C20 N8 Pb2 123.5(4)
C16 N8 Pb2 117.7(3)
C1 O1 Pb1 119.8(3)
C1 O1 H1 109.5
Pb1 O1 H1 111.5
C21 O2 Pb2 125.5(3)
C21 O2 H2 109.5
Pb2 O2 H2 124.8
Cl2 O21 Pb1 127.3(2)
Cl3 O31 Pb2 115.8(2)
Cl4 O41 Pb2 141.5(3)
O14 Cl1 O13 111.2(4)
O14 Cl1 O12 111.0(3)
O13 Cl1 O12 112.1(3)
O14 Cl1 O11 108.0(5)
O13 Cl1 O11 107.6(3)
O12 Cl1 O11 106.7(3)
O23 Cl2 O24 112.4(3)
O23 Cl2 O22 109.7(3)
O24 Cl2 O22 109.9(3)
O23 Cl2 O21 107.8(3)
O24 Cl2 O21 108.6(3)
O22 Cl2 O21 108.4(3)
O33 Cl3 O32 110.5(3)
O33 Cl3 O34 112.1(3)
O32 Cl3 O34 110.7(3)
O33 Cl3 O31 108.2(3)
O32 Cl3 O31 108.1(3)
O34 Cl3 O31 107.0(3)
O43 Cl4 O44 111.2(3)
O43 Cl4 O41 110.2(3)
O44 Cl4 O41 107.1(3)
O43 Cl4 O42 110.5(3)
O44 Cl4 O42 108.5(3)
O41 Cl4 O42 109.2(3)
N1 Pb1 O21 76.79(14)
N1 Pb1 O1 63.16(14)
O21 Pb1 O1 81.81(13)
N1 Pb1 N2 65.81(14)
O21 Pb1 N2 72.96(13)
O1 Pb1 N2 126.80(13)
N1 Pb1 N4 124.45(14)
O21 Pb1 N4 78.20(13)
O1 Pb1 N4 155.52(14)
N2 Pb1 N4 59.67(13)
N8 Pb2 O2 62.23(14)
N8 Pb2 O31 75.25(15)
O2 Pb2 O31 91.16(16)
N8 Pb2 N7 65.65(14)
O2 Pb2 N7 127.85(14)
O31 Pb2 N7 73.83(13)
N8 Pb2 O41 68.75(14)
O2 Pb2 O41 90.35(16)
O31 Pb2 O41 138.22(14)
N7 Pb2 O41 72.53(14)
N8 Pb2 N5 125.01(14)
O2 Pb2 N5 169.79(15)
O31 Pb2 N5 84.50(15)
N7 Pb2 N5 59.67(14)
O41 Pb2 N5 99.05(14)

loop_
_geom_bond_atom_site_label_1
_geom_bond_atom_site_label_2
_geom_bond_distance
C1 O1 1.426(7)
C1 C2 1.508(8)
C1 H1A 0.9700
C1 H1B 0.9700
C2 N1 1.331(7)
C2 C3 1.401(8)
C3 C4 1.360(9)
C3 H3 0.9300
C4 C5 1.381(9)
C4 H4 0.9300
C5 C6 1.372(8)
C5 H5 0.9300
C6 N1 1.365(7)
C6 C7 1.454(8)
C7 N2 1.281(7)
C7 H7 0.9300
C8 N3 1.465(7)
C8 H8A 0.9600
C8 H8B 0.9600
C8 H8C 0.9600
C9 N4 1.345(7)
C9 N3 1.380(7)
C9 C10 1.387(7)
C10 C11 1.387(7)
C10 H10 0.9300
C11 N5 1.348(7)
C11 N6 1.380(7)
C12 N4 1.339(7)
C12 N5 1.345(7)
C12 C13 1.490(8)
C13 H13A 0.9600
C13 H13B 0.9600
C13 H13C 0.9600
C14 N6 1.458(7)
C14 H14A 0.9600
C14 H14B 0.9600
C14 H14C 0.9600
C15 N7 1.284(7)
C15 C16 1.461(7)
C15 H15 0.9300
C16 N8 1.356(7)
C16 C17 1.382(8)
C17 C18 1.390(9)
C17 H17 0.9300
C18 C19 1.375(9)
C18 H18 0.9300
C19 C20 1.394(8)
C19 H19 0.9300
C20 N8 1.333(7)
C20 C21 1.494(8)
C21 O2 1.409(7)
C21 H21A 0.9700
C21 H21B 0.9700
N1 Pb1 2.485(5)
N2 N3 1.368(6)
N2 Pb1 2.581(4)
N4 Pb1 2.713(4)
N5 Pb2 2.743(5)
N6 N7 1.370(6)
N7 Pb2 2.586(4)
N8 Pb2 2.526(5)
O1 Pb1 2.572(4)
O1 H1 0.8200
O2 Pb2 2.542(4)
O2 H2 0.8200
O11 Cl1 1.443(5)
O12 Cl1 1.442(4)
O13 Cl1 1.412(5)
O14 Cl1 1.388(6)
O21 Cl2 1.470(4)
O21 Pb1 2.569(4)
O22 Cl2 1.453(4)
O23 Cl2 1.417(5)
O24 Cl2 1.421(4)
O31 Cl3 1.468(4)
O31 Pb2 2.552(4)
O32 Cl3 1.429(5)
O33 Cl3 1.421(5)
O34 Cl3 1.429(5)
O41 Cl4 1.450(4)
O41 Pb2 2.642(4)
O42 Cl4 1.452(4)
O43 Cl4 1.412(5)
O44 Cl4 1.431(4)
